data_4130999
loop_
_publ_author_name
'Lu, Jingzhi'
'Khetrapal, Navneet S.'
'Johnson, Jacob A.'
'Zeng, Xiao Cheng'
'Zhang, Jian'

_publ_section_title
;
 &quot;\p-Hole-\p&quot; Interaction Promoted Photocatalytic
 Hydrodefluorination via Inner-Sphere Electron Transfer.
;
_journal_issue 49
_journal_name_full 'Journal of the American Chemical Society'
_journal_page_first 15805
_journal_page_last 15808
_journal_paper_doi 10.1021/jacs.6b08620
_journal_volume 138
_journal_year 2016
_chemical_formula_sum 'C52 H44 F10'
_chemical_formula_weight 858.87
_chemical_name_common Py3:PFB
_space_group_IT_number 2
_space_group_name_Hall '-P 1'
_space_group_name_H-M_alt 'P -1'
_symmetry_cell_setting triclinic
_symmetry_space_group_name_H-M 'P -1'
_atom_sites_solution_hydrogens geom
_atom_sites_solution_primary direct
_atom_sites_solution_secondary difmap
_audit_creation_method SHELXL-97
_cell_angle_alpha 78.490(11)
_cell_angle_beta 89.905(15)
_cell_angle_gamma 76.710(16)
_cell_formula_units_Z 1
_cell_length_a 6.712(4)
_cell_length_b 12.071(7)
_cell_length_c 14.442(9)
_cell_measurement_reflns_used 5158
_cell_measurement_temperature 100(2)
_cell_measurement_theta_max 37.872
_cell_measurement_theta_min 0.84
_cell_volume 1114.7(12)
_computing_structure_refinement 'SHELXL-97 (Sheldrick, 1997)'
_computing_structure_solution 'SHELXS-97 (Sheldrick, 1990)'
_diffrn_ambient_temperature 293(2)
_diffrn_measured_fraction_theta_full 0.941
_diffrn_measured_fraction_theta_max 0.941
_diffrn_measurement_device_type 'CCD Area Detector'
_diffrn_radiation_monochromator graphite
_diffrn_radiation_source 'fine-focus sealed tube'
_diffrn_radiation_type synchrotron
_diffrn_radiation_wavelength 0.41328
_diffrn_reflns_av_R_equivalents 0.0564
_diffrn_reflns_av_sigmaI/netI 0.0586
_diffrn_reflns_limit_h_max 6
_diffrn_reflns_limit_h_min -5
_diffrn_reflns_limit_k_max 14
_diffrn_reflns_limit_k_min -13
_diffrn_reflns_limit_l_max 16
_diffrn_reflns_limit_l_min -16
_diffrn_reflns_number 6960
_diffrn_reflns_theta_full 37.872
_diffrn_reflns_theta_max 37.872
_diffrn_reflns_theta_min 0.84
_exptl_absorpt_coefficient_mu 0.062
_exptl_crystal_colour light_yellow
_exptl_crystal_density_diffrn 1.279
_exptl_crystal_density_method 'not measured'
_exptl_crystal_description block
_exptl_crystal_F_000 446
_exptl_crystal_size_max 0.3
_exptl_crystal_size_mid 0.3
_exptl_crystal_size_min 0.3
_refine_diff_density_max 0.498
_refine_diff_density_min -0.388
_refine_diff_density_rms 0.095
_refine_ls_extinction_coef 10.7(15)
_refine_ls_extinction_expression Fc^*^=kFc[1+0.001xFc^2^\l^3^/sin(2\q)]^-1/4^
_refine_ls_extinction_method SHELXL
_refine_ls_goodness_of_fit_ref 3.091
_refine_ls_hydrogen_treatment mixed
_refine_ls_matrix_type full
_refine_ls_number_parameters 286
_refine_ls_number_reflns 2056
_refine_ls_number_restraints 307
_refine_ls_restrained_S_all 2.874
_refine_ls_R_factor_all 0.1675
_refine_ls_R_factor_gt 0.1559
_refine_ls_shift/su_max 0.008
_refine_ls_shift/su_mean 0.002
_refine_ls_structure_factor_coef Fsqd
_refine_ls_weighting_details 'calc w=1/[\s^2^(Fo^2^)+(0.1000P)^2^+0.0000P] where P=(Fo^2^+2Fc^2^)/3'
_refine_ls_weighting_scheme calc
_refine_ls_wR_factor_gt 0.3785
_refine_ls_wR_factor_ref 0.3857
_reflns_number_gt 1728
_reflns_number_total 2056
_reflns_threshold_expression >2sigma(I)
_cod_data_source_file ja6b08620_si_003.cif
_cod_data_source_block Py3:PFB
_cod_original_sg_symbol_H-M P-1
_cod_database_code 4130999

loop_
_symmetry_equiv_pos_as_xyz
'x, y, z'
'-x, -y, -z'

loop_
_atom_site_label
_atom_site_type_symbol
_atom_site_fract_x
_atom_site_fract_y
_atom_site_fract_z
_atom_site_U_iso_or_equiv
_atom_site_adp_type
_atom_site_occupancy
_atom_site_symmetry_multiplicity
_atom_site_calc_flag
_atom_site_refinement_flags
C1 C 0.0559(14) 0.4125(5) 0.2801(4) 0.021(3) Uani 1 1 d U
H1 H 0.0700 0.3897 0.2222 0.025 Uiso 1 1 calc R
C2 C 0.0923(15) 0.3264(5) 0.3641(4) 0.033(3) Uani 1 1 d U
C3 C 0.0757(14) 0.3614(5) 0.4529(3) 0.034(3) Uani 1 1 d U
C4 C 0.0114(13) 0.4821(5) 0.4554(4) 0.020(3) Uani 1 1 d U
C5 C -0.0225(14) 0.5689(5) 0.3697(4) 0.023(3) Uani 1 1 d U
C6 C -0.0009(14) 0.5314(5) 0.2813(3) 0.021(3) Uani 1 1 d U
C7 C -0.0881(14) 0.6881(5) 0.3742(4) 0.027(3) Uani 1 1 d U
H7 H -0.1163 0.7437 0.3182 0.033 Uiso 1 1 calc R
C8 C 0.1109(16) 0.2764(5) 0.5410(4) 0.036(3) Uani 1 1 d U
H8 H 0.1491 0.1975 0.5402 0.043 Uiso 1 1 calc R
C17 C -0.0384(14) 0.6155(5) 0.1928(4) 0.028(3) Uani 1 1 d U
C18 C -0.0696(14) 0.6847(5) 0.1195(4) 0.027(3) Uani 1 1 d U
C19 C 0.1590(16) 0.2053(5) 0.3582(4) 0.038(3) Uani 1 1 d U
C20 C 0.2118(16) 0.1059(5) 0.3499(4) 0.040(4) Uani 1 1 d U
C25 C 0.2865(17) -0.0150(5) 0.3371(4) 0.035(3) Uani 1 1 d U
C26 C 0.482(2) -0.0306(6) 0.2862(6) 0.055(3) Uani 1 1 d U
H26A H 0.4625 0.0235 0.2265 0.083 Uiso 1 1 calc R
H26B H 0.5204 -0.1085 0.2755 0.083 Uiso 1 1 calc R
H26C H 0.5879 -0.0167 0.3237 0.083 Uiso 1 1 calc R
C27 C 0.117(2) -0.0403(6) 0.2770(5) 0.055(4) Uani 1 1 d U
H27A H -0.0076 -0.0336 0.3108 0.082 Uiso 1 1 calc R
H27B H 0.1597 -0.1177 0.2654 0.082 Uiso 1 1 calc R
H27C H 0.0926 0.0146 0.2179 0.082 Uiso 1 1 calc R
C28 C 0.309(2) -0.0992(5) 0.4348(4) 0.050(4) Uani 1 1 d U
H28A H 0.4068 -0.0820 0.4747 0.076 Uiso 1 1 calc R
H28B H 0.3542 -0.1779 0.4265 0.076 Uiso 1 1 calc R
H28C H 0.1784 -0.0898 0.4636 0.076 Uiso 1 1 calc R
C29 C -0.1006(17) 0.7699(5) 0.0279(4) 0.037(3) Uani 1 1 d U
C30 C -0.289(2) 0.8613(7) 0.0313(5) 0.071(4) Uani 1 1 d U
H30A H -0.2822 0.8924 0.0871 0.106 Uiso 1 1 calc R
H30B H -0.4066 0.8282 0.0327 0.106 Uiso 1 1 calc R
H30C H -0.3011 0.9224 -0.0238 0.106 Uiso 1 1 calc R
C31 C 0.089(2) 0.8288(6) 0.0148(5) 0.056(3) Uani 1 1 d U
H31A H 0.0961 0.8697 0.0649 0.084 Uiso 1 1 calc R
H31B H 0.0734 0.8824 -0.0450 0.084 Uiso 1 1 calc R
H31C H 0.2136 0.7698 0.0167 0.084 Uiso 1 1 calc R
C32 C -0.109(2) 0.7056(6) -0.0519(4) 0.057(4) Uani 1 1 d U
H32A H -0.2187 0.6666 -0.0431 0.086 Uiso 1 1 calc R
H32B H 0.0188 0.6495 -0.0518 0.086 Uiso 1 1 calc R
H32C H -0.1306 0.7602 -0.1113 0.086 Uiso 1 1 calc R
F53 F 0.6066(12) 0.3192(4) 0.1388(3) 0.074(3) Uani 1 1 d U
F54 F 0.6568(12) 0.2217(4) 0.3251(4) 0.065(3) Uani 1 1 d U
F55 F 0.4900(13) 0.5541(4) 0.0827(3) 0.079(3) Uani 1 1 d U
F56 F 0.4263(12) 0.6933(4) 0.2133(3) 0.063(3) Uani 1 1 d U
F57 F 0.4639(11) 0.5949(4) 0.4001(3) 0.061(3) Uani 1 1 d U
C41 C 0.5696(18) 0.3846(6) 0.2046(5) 0.041(4) Uani 1 1 d U
C42 C 0.5935(19) 0.3353(6) 0.3022(5) 0.039(4) Uani 1 1 d U
C43 C 0.5550(18) 0.4070(6) 0.3662(4) 0.040(4) Uani 1 1 d U
H43 H 0.5648 0.3753 0.4307 0.048 Uiso 1 1 calc R
C44 C 0.5023(18) 0.5254(6) 0.3351(5) 0.040(4) Uani 1 1 d U
C45 C 0.4790(18) 0.5772(6) 0.2409(5) 0.042(4) Uani 1 1 d U
C46 C 0.5070(17) 0.5051(6) 0.1757(4) 0.040(4) Uani 1 1 d U

loop_
_atom_site_aniso_label
_atom_site_aniso_U_11
_atom_site_aniso_U_22
_atom_site_aniso_U_33
_atom_site_aniso_U_23
_atom_site_aniso_U_13
_atom_site_aniso_U_12
C1 0.010(7) 0.035(3) 0.020(2) -0.006(2) -0.001(3) -0.010(4)
C2 0.045(8) 0.035(3) 0.020(3) -0.013(2) 0.001(3) -0.002(4)
C3 0.053(9) 0.029(3) 0.018(3) -0.008(2) -0.005(4) -0.001(4)
C4 0.008(7) 0.034(3) 0.021(3) -0.012(2) 0.007(3) -0.006(4)
C5 0.012(7) 0.038(3) 0.020(3) -0.010(2) 0.005(3) -0.004(4)
C6 0.014(7) 0.037(3) 0.017(2) -0.006(2) 0.003(3) -0.012(4)
C7 0.035(8) 0.029(3) 0.017(3) -0.0019(19) 0.000(3) -0.010(4)
C8 0.053(9) 0.029(3) 0.022(3) -0.009(2) 0.002(4) 0.000(4)
C17 0.026(8) 0.033(3) 0.024(3) -0.009(2) -0.002(3) -0.001(4)
C18 0.024(8) 0.037(3) 0.023(3) -0.010(2) 0.002(3) -0.009(4)
C19 0.060(9) 0.035(3) 0.018(3) -0.008(2) -0.002(4) -0.007(4)
C20 0.062(10) 0.031(3) 0.023(3) -0.007(2) 0.001(4) 0.000(4)
C25 0.043(8) 0.031(3) 0.035(3) -0.012(2) 0.005(4) -0.010(4)
C26 0.057(8) 0.034(3) 0.070(4) -0.010(3) 0.021(5) -0.002(4)
C27 0.077(9) 0.044(3) 0.051(4) -0.018(3) -0.015(5) -0.021(5)
C28 0.075(12) 0.036(3) 0.039(3) -0.004(3) 0.004(4) -0.014(4)
C29 0.055(9) 0.031(3) 0.023(3) -0.004(2) -0.005(4) -0.008(4)
C30 0.072(10) 0.063(5) 0.045(4) 0.023(3) 0.012(5) 0.018(6)
C31 0.071(10) 0.055(4) 0.044(4) -0.002(3) -0.009(5) -0.024(5)
C32 0.104(12) 0.051(4) 0.019(3) -0.004(2) -0.004(4) -0.025(5)
F53 0.082(9) 0.093(3) 0.063(3) -0.050(2) 0.014(4) -0.025(4)
F54 0.051(8) 0.061(3) 0.085(3) -0.013(2) 0.003(4) -0.017(4)
F55 0.096(9) 0.112(4) 0.026(2) -0.0118(19) -0.008(3) -0.017(4)
F56 0.075(8) 0.054(2) 0.055(2) -0.0042(18) -0.003(3) -0.012(3)
F57 0.066(7) 0.081(3) 0.044(2) -0.034(2) 0.003(3) -0.017(4)
C41 0.029(10) 0.074(4) 0.038(3) -0.030(3) 0.014(4) -0.030(5)
C42 0.014(9) 0.053(3) 0.055(4) -0.010(3) 0.009(5) -0.021(5)
C43 0.039(10) 0.059(3) 0.024(3) -0.002(2) -0.001(4) -0.024(5)
C44 0.032(9) 0.060(4) 0.033(3) -0.017(3) 0.001(4) -0.012(5)
C45 0.030(9) 0.059(4) 0.035(3) -0.008(3) -0.007(4) -0.011(5)
C46 0.023(9) 0.072(4) 0.026(3) -0.007(3) -0.002(4) -0.016(5)

loop_
_atom_type_symbol
_atom_type_description
_atom_type_scat_dispersion_real
_atom_type_scat_dispersion_imag
_atom_type_scat_source
C C 0.0015 0.0009 'International Tables Vol C Tables 4.2.6.8 and 6.1.1.4'
H H 0.0000 0.0000 'International Tables Vol C Tables 4.2.6.8 and 6.1.1.4'
F F 0.0096 0.0061 'International Tables Vol C Tables 4.2.6.8 and 6.1.1.4'

loop_
_geom_angle_atom_site_label_1
_geom_angle_atom_site_label_2
_geom_angle_atom_site_label_3
_geom_angle
_geom_angle_site_symmetry_1
_geom_angle_site_symmetry_3
C6 C1 C2 122.0(4) . .
C6 C1 H1 119.0 . .
C2 C1 H1 119.0 . .
C1 C2 C3 119.1(5) . .
C1 C2 C19 119.3(5) . .
C3 C2 C19 121.5(5) . .
C2 C3 C4 119.6(4) . .
C2 C3 C8 121.2(5) . .
C4 C3 C8 119.2(4) . .
C5 C4 C4 119.2(6) . 2_566
C5 C4 C3 120.8(5) . .
C4 C4 C3 119.9(6) 2_566 .
C7 C5 C4 119.7(5) . .
C7 C5 C6 121.9(5) . .
C4 C5 C6 118.3(5) . .
C1 C6 C5 120.1(5) . .
C1 C6 C17 119.4(4) . .
C5 C6 C17 120.5(4) . .
C8 C7 C5 121.7(5) 2_566 .
C8 C7 H7 119.1 2_566 .
C5 C7 H7 119.1 . .
C7 C8 C3 120.2(5) 2_566 .
C7 C8 H8 119.9 2_566 .
C3 C8 H8 119.9 . .
C18 C17 C6 179.7(8) . .
C17 C18 C29 178.0(10) . .
C20 C19 C2 177.6(5) . .
C19 C20 C25 176.9(12) . .
C20 C25 C26 112.0(9) . .
C20 C25 C28 109.3(5) . .
C26 C25 C28 111.9(7) . .
C20 C25 C27 106.3(7) . .
C26 C25 C27 109.2(7) . .
C28 C25 C27 107.8(8) . .
C25 C26 H26A 109.5 . .
C25 C26 H26B 109.5 . .
H26A C26 H26B 109.5 . .
C25 C26 H26C 109.5 . .
H26A C26 H26C 109.5 . .
H26B C26 H26C 109.5 . .
C25 C27 H27A 109.5 . .
C25 C27 H27B 109.5 . .
H27A C27 H27B 109.5 . .
C25 C27 H27C 109.5 . .
H27A C27 H27C 109.5 . .
H27B C27 H27C 109.5 . .
C25 C28 H28A 109.5 . .
C25 C28 H28B 109.5 . .
H28A C28 H28B 109.5 . .
C25 C28 H28C 109.5 . .
H28A C28 H28C 109.5 . .
H28B C28 H28C 109.5 . .
C30 C29 C18 108.6(7) . .
C30 C29 C32 113.2(8) . .
C18 C29 C32 108.9(5) . .
C30 C29 C31 108.7(7) . .
C18 C29 C31 108.6(6) . .
C32 C29 C31 108.7(8) . .
C29 C30 H30A 109.5 . .
C29 C30 H30B 109.5 . .
H30A C30 H30B 109.5 . .
C29 C30 H30C 109.5 . .
H30A C30 H30C 109.5 . .
H30B C30 H30C 109.5 . .
C29 C31 H31A 109.5 . .
C29 C31 H31B 109.5 . .
H31A C31 H31B 109.5 . .
C29 C31 H31C 109.5 . .
H31A C31 H31C 109.5 . .
H31B C31 H31C 109.5 . .
C29 C32 H32A 109.5 . .
C29 C32 H32B 109.5 . .
H32A C32 H32B 109.5 . .
C29 C32 H32C 109.5 . .
H32A C32 H32C 109.5 . .
H32B C32 H32C 109.5 . .
F53 C41 C46 119.0(6) . .
F53 C41 C42 122.0(6) . .
C46 C41 C42 119.0(5) . .
F54 C42 C43 124.5(7) . .
F54 C42 C41 116.2(6) . .
C43 C42 C41 119.2(6) . .
C44 C43 C42 120.1(6) . .
C44 C43 H43 120.0 . .
C42 C43 H43 120.0 . .
F57 C44 C45 118.3(6) . .
F57 C44 C43 119.0(6) . .
C45 C44 C43 122.7(6) . .
F56 C45 C44 120.9(6) . .
F56 C45 C46 121.5(6) . .
C44 C45 C46 117.6(7) . .
F55 C46 C45 118.7(7) . .
F55 C46 C41 119.8(5) . .
C45 C46 C41 121.3(6) . .

loop_
_geom_bond_atom_site_label_1
_geom_bond_atom_site_label_2
_geom_bond_distance
_geom_bond_site_symmetry_2
C1 C6 1.401(7) .
C1 C2 1.412(8) .
C1 H1 0.9300 .
C2 C3 1.424(7) .
C2 C19 1.447(8) .
C3 C4 1.430(8) .
C3 C8 1.448(7) .
C4 C5 1.433(8) .
C4 C4 1.436(9) 2_566
C5 C7 1.419(7) .
C5 C6 1.434(7) .
C6 C17 1.446(7) .
C7 C8 1.373(8) 2_566
C7 H7 0.9300 .
C8 C7 1.373(8) 2_566
C8 H8 0.9300 .
C17 C18 1.196(9) .
C18 C29 1.487(8) .
C19 C20 1.200(8) .
C20 C25 1.479(7) .
C25 C26 1.495(18) .
C25 C28 1.551(9) .
C25 C27 1.555(14) .
C26 H26A 0.9600 .
C26 H26B 0.9600 .
C26 H26C 0.9600 .
C27 H27A 0.9600 .
C27 H27B 0.9600 .
C27 H27C 0.9600 .
C28 H28A 0.9600 .
C28 H28B 0.9600 .
C28 H28C 0.9600 .
C29 C30 1.484(12) .
C29 C32 1.520(8) .
C29 C31 1.591(17) .
C30 H30A 0.9600 .
C30 H30B 0.9600 .
C30 H30C 0.9600 .
C31 H31A 0.9600 .
C31 H31B 0.9600 .
C31 H31C 0.9600 .
C32 H32A 0.9600 .
C32 H32B 0.9600 .
C32 H32C 0.9600 .
F53 C41 1.340(7) .
F54 C42 1.312(8) .
F55 C46 1.350(7) .
F56 C45 1.341(8) .
F57 C44 1.365(7) .
C41 C46 1.395(10) .
C41 C42 1.411(11) .
C42 C43 1.374(10) .
C43 C44 1.371(10) .
C43 H43 0.9300 .
C44 C45 1.372(10) .
C45 C46 1.389(9) .

loop_
_geom_torsion_atom_site_label_1
_geom_torsion_atom_site_label_2
_geom_torsion_atom_site_label_3
_geom_torsion_atom_site_label_4
_geom_torsion
_geom_torsion_site_symmetry_1
_geom_torsion_site_symmetry_4
C6 C1 C2 C3 -1.5(15) . .
C6 C1 C2 C19 -177.4(9) . .
C1 C2 C3 C4 3.5(15) . .
C19 C2 C3 C4 179.3(9) . .
C1 C2 C3 C8 179.8(9) . .
C19 C2 C3 C8 -4.4(16) . .
C2 C3 C4 C5 -4.4(15) . .
C8 C3 C4 C5 179.2(9) . .
C2 C3 C4 C4 178.2(11) . 2_566
C8 C3 C4 C4 1.9(17) . 2_566
C4 C4 C5 C7 -3.2(17) 2_566 .
C3 C4 C5 C7 179.4(8) . .
C4 C4 C5 C6 -179.4(10) 2_566 .
C3 C4 C5 C6 3.2(14) . .
C2 C1 C6 C5 0.4(15) . .
C2 C1 C6 C17 -179.3(8) . .
C7 C5 C6 C1 -177.3(9) . .
C4 C5 C6 C1 -1.2(14) . .
C7 C5 C6 C17 2.4(15) . .
C4 C5 C6 C17 178.5(8) . .
C4 C5 C7 C8 3.2(16) . 2_566
C6 C5 C7 C8 179.2(10) . 2_566
C2 C3 C8 C7 -178.0(10) . 2_566
C4 C3 C8 C7 -1.7(16) . 2_566
C1 C6 C17 C18 31(100) . .
C5 C6 C17 C18 -149(100) . .
C6 C17 C18 C29 -106(100) . .
C1 C2 C19 C20 -19(29) . .
C3 C2 C19 C20 165(28) . .
C2 C19 C20 C25 79(35) . .
C19 C20 C25 C26 -1(12) . .
C19 C20 C25 C28 124(12) . .
C19 C20 C25 C27 -120(12) . .
C17 C18 C29 C30 -150(15) . .
C17 C18 C29 C32 87(16) . .
C17 C18 C29 C31 -32(16) . .
F53 C41 C42 F54 1(2) . .
C46 C41 C42 F54 -178.6(10) . .
F53 C41 C42 C43 179.4(11) . .
C46 C41 C42 C43 0(2) . .
F54 C42 C43 C44 175.7(11) . .
C41 C42 C43 C44 -3(2) . .
C42 C43 C44 F57 179.7(11) . .
C42 C43 C44 C45 2(2) . .
F57 C44 C45 F56 2.1(19) . .
C43 C44 C45 F56 179.7(11) . .
F57 C44 C45 C46 -176.3(10) . .
C43 C44 C45 C46 1(2) . .
F56 C45 C46 F55 3.2(19) . .
C44 C45 C46 F55 -178.3(10) . .
F56 C45 C46 C41 177.5(10) . .
C44 C45 C46 C41 -4.1(19) . .
F53 C41 C46 F55 -1.8(17) . .
C42 C41 C46 F55 177.8(11) . .
F53 C41 C46 C45 -176.0(11) . .
C42 C41 C46 C45 3.6(19) . .
